data_4084871
loop_
_publ_author_name
'Samouei, Hamidreza'
'Miloserdov, Fedor M.'
'Escudero-Ad\'an, Eduardo C.'
'Grushin, Vladimir V.'

_publ_section_title
;
 Solid-State Structure and Solution Reactivity of [(Ph3P)4Ru(H)2] and
 Related Ru(II) Complexes Used in Catalysis: A Reinvestigation
;
_journal_issue 24
_journal_name_full Organometallics
_journal_page_first 7279
_journal_paper_doi 10.1021/om5010572
_journal_volume 33
_journal_year 2014
_chemical_absolute_configuration ad
_chemical_formula_sum 'C62 H65 O2 P3 Ru'
_chemical_formula_weight 1036.12
_chemical_name_systematic
;
 ?
;
_space_group_IT_number 19
_space_group_name_Hall 'P 2ac 2ab'
_symmetry_cell_setting orthorhombic
_symmetry_space_group_name_Hall 'P 2ac 2ab'
_symmetry_space_group_name_H-M 'P 21 21 21'
_atom_sites_solution_hydrogens mixed
_audit_creation_method SHELXL-2012
_cell_angle_alpha 90
_cell_angle_beta 90
_cell_angle_gamma 90
_cell_formula_units_Z 4
_cell_length_a 9.556(6)
_cell_length_b 21.30(2)
_cell_length_c 24.96(3)
_cell_measurement_reflns_used 21
_cell_measurement_temperature 100(2)
_cell_measurement_theta_max 11.76
_cell_measurement_theta_min 4.46
_cell_volume 5080(8)
_computing_cell_refinement 'Bruker APEX2 v2011.4-0'
_computing_data_collection 'Bruker APEX2 v2011.4-0'
_computing_data_reduction 'Bruker SAINT V7.60A'
_computing_molecular_graphics 'Bruker SHELXTL'
_computing_publication_material 'Bruker SHELXTL'
_computing_structure_refinement 'SHELXL-2012 (Sheldrick, 2012)'
_computing_structure_solution Sir2011
_diffrn_ambient_temperature 100(2)
_diffrn_detector_area_resol_mean 512
_diffrn_detector_type '4K CCD area detector APEX II'
_diffrn_measured_fraction_theta_full 0.778
_diffrn_measured_fraction_theta_max 0.995
_diffrn_measurement_device_type 'APEX DUO Kappa 4-axis goniometer'
_diffrn_measurement_method
;
 Fullsphere data collection, phi and omega scans
;
_diffrn_measurement_specimen_support 'magnetic support with MicroMount'
_diffrn_radiation_monochromator 'Quazar MX Multilayer Optics'
_diffrn_radiation_type MoK\a
_diffrn_radiation_wavelength 0.71073
_diffrn_reflns_av_unetI/netI 0.1171
_diffrn_reflns_Laue_measured_fraction_full 0.778
_diffrn_reflns_Laue_measured_fraction_max 0.995
_diffrn_reflns_limit_h_max 10
_diffrn_reflns_limit_h_min 0
_diffrn_reflns_limit_k_max 23
_diffrn_reflns_limit_k_min 0
_diffrn_reflns_limit_l_max 27
_diffrn_reflns_limit_l_min 0
_diffrn_reflns_point_group_measured_fraction_full 0.434
_diffrn_reflns_point_group_measured_fraction_max 0.560
_diffrn_reflns_theta_full 25.242
_diffrn_reflns_theta_max 23.046
_diffrn_reflns_theta_min 1.257
_diffrn_source 'Microfocus source E025 IuS'
_diffrn_source_current 0.6
_diffrn_source_power 50
_diffrn_source_size '0.2 mm x 0.2 mm fine focus'
_diffrn_source_type 'Bruker APEX DUO'
_exptl_absorpt_coefficient_mu 0.448
_exptl_absorpt_correction_T_max 0.9955
_exptl_absorpt_correction_T_min 0.9566
_exptl_absorpt_correction_type empirical
_exptl_absorpt_process_details
; 
 TWINABS Version 2008/0 Bruker-Nonius
 Blessing, Acta Cryst. (1995) A51 33-38
;
_exptl_crystal_colour colourless
_exptl_crystal_density_diffrn 1.355
_exptl_crystal_description needle
_exptl_crystal_F_000 2168
_exptl_crystal_size_max 0.10
_exptl_crystal_size_mid 0.01
_exptl_crystal_size_min 0.01
_refine_diff_density_max 1.031
_refine_diff_density_min -1.159
_refine_diff_density_rms 0.157
_refine_ls_abs_structure_details
;
 Refined as an inversion twin.
;
_refine_ls_abs_structure_Flack 0.38(9)
_refine_ls_extinction_method none
_refine_ls_goodness_of_fit_ref 1.064
_refine_ls_hydrogen_treatment constr
_refine_ls_matrix_type full
_refine_ls_number_parameters 614
_refine_ls_number_reflns 3994
_refine_ls_number_restraints 390
_refine_ls_restrained_S_all 1.015
_refine_ls_R_factor_all 0.1006
_refine_ls_R_factor_gt 0.0719
_refine_ls_shift/su_max 0.000
_refine_ls_shift/su_mean 0.000
_refine_ls_structure_factor_coef Fsqd
_refine_ls_weighting_details
;
 w=1/[\s^2^(Fo^2^)+(0.1092P)^2^+2.7123P]
 where P=(Fo^2^+2Fc^2^)/3
;
_refine_ls_weighting_scheme calc
_refine_ls_wR_factor_gt 0.1653
_refine_ls_wR_factor_ref 0.1817
_reflns_Friedel_coverage 0.000
_reflns_number_gt 3114
_reflns_number_total 3994
_reflns_threshold_expression >2sigma(I)
_cod_data_source_file om5010572_si_001.cif
_cod_data_source_block mo_HRS507-04
_cod_depositor_comments
;
The following automatic conversions were performed:

'_symmetry_cell_setting' value 'Orthorhombic' changed to
'orthorhombic' according to
/home/saulius/struct/COD-crude-data--automatic-downloads/rss-feeds/ACS/lib/dictionaries/cif_core.dic
dictionary named 'cif_core.dic' version 2.4.2 from 2011-04-26.

Automatic conversion script
Id: cif_fix_values 2935 2014-11-11 08:27:57Z andrius 

 Adding full bibliography for 4084867--4084875.cif.
;
_cod_original_sg_symbol_H-M P2(1)2(1)2(1)
_cod_database_code 4084871
_shelx_space_group_comment
;
The symmetry employed for this shelxl refinement is uniquely defined
by the following loop, which should always be used as a source of
symmetry information in preference to the above space-group names.
They are only intended as comments.
;
_shelx_estimated_absorpt_t_min 0.957
_shelx_estimated_absorpt_t_max 0.996
_shelxl_version_number 2012-9

loop_
_space_group_symop_operation_xyz
'x, y, z'
'-x+1/2, -y, z+1/2'
'-x, y+1/2, -z+1/2'
'x+1/2, -y+1/2, -z'

loop_
_atom_site_label
_atom_site_type_symbol
_atom_site_fract_x
_atom_site_fract_y
_atom_site_fract_z
_atom_site_U_iso_or_equiv
_atom_site_adp_type
_atom_site_occupancy
_atom_site_site_symmetry_order
_atom_site_calc_flag
_atom_site_refinement_flags_posn
_atom_site_refinement_flags_adp
Ru1 Ru 0.10941(12) 0.89981(4) 0.79258(4) 0.0130(3) Uani 1 1 d . .
H1RU H 0.2109 0.8431 0.8108 0.016 Uiso 1 1 d R U
H2RU H 0.2831 0.8755 0.8012 0.016 Uiso 1 1 d R U
H3RU H -0.0274 0.9386 0.7786 0.016 Uiso 1 1 d R U
H4RU H -0.0005 0.8473 0.7764 0.016 Uiso 1 1 d R U
P1 P -0.0272(4) 0.88673(15) 0.86812(13) 0.0131(9) Uani 1 1 d . .
P2 P 0.1606(4) 0.88950(14) 0.70281(14) 0.0134(8) Uani 1 1 d . .
P3 P 0.2314(4) 0.99509(16) 0.81148(13) 0.0145(9) Uani 1 1 d . .
C1 C 0.0489(16) 0.8497(6) 0.9294(6) 0.019(2) Uani 1 1 d . U
C2 C 0.1853(16) 0.8612(6) 0.9405(6) 0.019(2) Uani 1 1 d . U
H2 H 0.2394 0.8843 0.9154 0.023 Uiso 1 1 calc R U
C3 C 0.2506(17) 0.8398(6) 0.9884(5) 0.020(2) Uani 1 1 d . U
H3 H 0.3454 0.8496 0.9961 0.024 Uiso 1 1 calc R U
C4 C 0.1704(17) 0.8041(6) 1.0232(6) 0.022(2) Uani 1 1 d . U
H4 H 0.2104 0.7891 1.0556 0.026 Uiso 1 1 calc R U
C5 C 0.0313(17) 0.7902(6) 1.0110(6) 0.022(2) Uani 1 1 d . U
H5 H -0.0223 0.7648 1.0346 0.026 Uiso 1 1 calc R U
C6 C -0.0283(17) 0.8133(6) 0.9646(5) 0.021(2) Uani 1 1 d . U
H6 H -0.1233 0.8041 0.9567 0.025 Uiso 1 1 calc R U
C7 C -0.1871(16) 0.8380(6) 0.8596(5) 0.018(2) Uani 1 1 d . U
C8 C -0.1699(17) 0.7806(6) 0.8318(5) 0.019(2) Uani 1 1 d . U
H8 H -0.0821 0.7702 0.8163 0.023 Uiso 1 1 calc R U
C9 C -0.2834(16) 0.7393(6) 0.8273(5) 0.020(2) Uani 1 1 d . U
H9 H -0.2709 0.6989 0.8120 0.024 Uiso 1 1 calc R U
C10 C -0.4143(17) 0.7581(6) 0.8452(5) 0.022(2) Uani 1 1 d . U
H10 H -0.4936 0.7321 0.8392 0.026 Uiso 1 1 calc R U
C11 C -0.4290(16) 0.8147(6) 0.8718(5) 0.020(2) Uani 1 1 d . U
H11 H -0.5174 0.8269 0.8858 0.024 Uiso 1 1 calc R U
C12 C -0.3170(16) 0.8522(6) 0.8777(5) 0.018(2) Uani 1 1 d . U
H12 H -0.3296 0.8911 0.8958 0.022 Uiso 1 1 calc R U
C13 C -0.1113(18) 0.9570(6) 0.8982(5) 0.017(3) Uani 1 1 d . .
C14 C -0.1094(18) 0.9704(6) 0.9530(5) 0.019(3) Uani 1 1 d . .
H14 H -0.0694 0.9414 0.9776 0.022 Uiso 1 1 calc R U
C15 C -0.1662(16) 1.0264(6) 0.9715(6) 0.021(4) Uani 1 1 d . U
H15 H -0.1626 1.0363 1.0086 0.025 Uiso 1 1 calc R U
C16 C -0.2288(15) 1.0685(7) 0.9356(6) 0.023(4) Uani 1 1 d . .
H16 H -0.2687 1.1064 0.9487 0.027 Uiso 1 1 calc R U
C17 C -0.2332(16) 1.0555(6) 0.8812(5) 0.018(4) Uani 1 1 d . .
H17 H -0.2780 1.0832 0.8567 0.022 Uiso 1 1 calc R U
C18 C -0.1700(16) 1.0005(7) 0.8637(6) 0.024(4) Uani 1 1 d . .
H18 H -0.1668 0.9924 0.8263 0.028 Uiso 1 1 calc R U
C19 C 0.0081(16) 0.8804(6) 0.6580(6) 0.018(2) Uani 1 1 d . U
C20 C -0.1211(16) 0.8627(6) 0.6778(5) 0.019(2) Uani 1 1 d . U
H20 H -0.1313 0.8547 0.7151 0.023 Uiso 1 1 calc R U
C21 C -0.2392(16) 0.8561(6) 0.6435(6) 0.021(2) Uani 1 1 d . U
H21 H -0.3283 0.8454 0.6577 0.025 Uiso 1 1 calc R U
C22 C -0.2210(16) 0.8660(6) 0.5875(6) 0.019(2) Uani 1 1 d . U
H22 H -0.2976 0.8612 0.5636 0.023 Uiso 1 1 calc R U
C23 C -0.0927(16) 0.8823(5) 0.5687(6) 0.019(2) Uani 1 1 d . U
H23 H -0.0803 0.8889 0.5314 0.023 Uiso 1 1 calc R U
C24 C 0.0226(16) 0.8897(6) 0.6035(5) 0.018(2) Uani 1 1 d . U
H24 H 0.1112 0.9011 0.5892 0.021 Uiso 1 1 calc R U
C25 C 0.2604(16) 0.8177(6) 0.6856(5) 0.020(2) Uani 1 1 d . U
C26 C 0.2132(17) 0.7746(6) 0.6487(6) 0.023(2) Uani 1 1 d . U
H26 H 0.1316 0.7828 0.6281 0.028 Uiso 1 1 calc R U
C27 C 0.2860(17) 0.7193(7) 0.6421(6) 0.027(2) Uani 1 1 d . U
H27 H 0.2472 0.6880 0.6194 0.032 Uiso 1 1 calc R U
C28 C 0.4102(17) 0.7072(6) 0.6662(6) 0.026(2) Uani 1 1 d . U
H28 H 0.4621 0.6704 0.6581 0.031 Uiso 1 1 calc R U
C29 C 0.4572(16) 0.7498(6) 0.7025(6) 0.026(2) Uani 1 1 d . U
H29 H 0.5427 0.7421 0.7208 0.031 Uiso 1 1 calc R U
C30 C 0.3824(17) 0.8046(6) 0.7133(6) 0.024(2) Uani 1 1 d . U
H30 H 0.4152 0.8330 0.7398 0.029 Uiso 1 1 calc R U
C31 C 0.2519(16) 0.9507(6) 0.6636(5) 0.017(2) Uani 1 1 d . U
C32 C 0.3870(18) 0.9418(6) 0.6415(5) 0.018(2) Uani 1 1 d . U
H32 H 0.4347 0.9032 0.6468 0.021 Uiso 1 1 calc R U
C33 C 0.4482(17) 0.9884(6) 0.6129(5) 0.020(2) Uani 1 1 d . U
H33 H 0.5391 0.9822 0.5983 0.024 Uiso 1 1 calc R U
C34 C 0.3800(17) 1.0450(6) 0.6045(5) 0.019(2) Uani 1 1 d . U
H34 H 0.4224 1.0768 0.5833 0.023 Uiso 1 1 calc R U
C35 C 0.2516(16) 1.0549(6) 0.6270(5) 0.019(2) Uani 1 1 d . U
H35 H 0.2063 1.0943 0.6226 0.023 Uiso 1 1 calc R U
C36 C 0.1883(16) 1.0085(6) 0.6555(5) 0.017(2) Uani 1 1 d . U
H36 H 0.0982 1.0158 0.6704 0.020 Uiso 1 1 calc R U
C37 C 0.4018(17) 1.0032(6) 0.7769(5) 0.021(2) Uani 1 1 d . U
C38 C 0.4931(16) 0.9519(7) 0.7778(5) 0.022(2) Uani 1 1 d . U
H38 H 0.4650 0.9144 0.7953 0.027 Uiso 1 1 calc R U
C39 C 0.6180(18) 0.9543(6) 0.7546(5) 0.023(2) Uani 1 1 d . U
H39 H 0.6783 0.9189 0.7567 0.028 Uiso 1 1 calc R U
C40 C 0.6618(16) 1.0069(7) 0.7278(5) 0.025(2) Uani 1 1 d . U
H40 H 0.7514 1.0083 0.7113 0.030 Uiso 1 1 calc R U
C41 C 0.5725(15) 1.0581(7) 0.7251(5) 0.024(2) Uani 1 1 d . U
H41 H 0.6001 1.0943 0.7055 0.028 Uiso 1 1 calc R U
C42 C 0.4437(16) 1.0572(7) 0.7505(5) 0.022(2) Uani 1 1 d . U
H42 H 0.3849 1.0932 0.7498 0.027 Uiso 1 1 calc R U
C43 C 0.2844(17) 1.0079(6) 0.8814(5) 0.021(2) Uani 1 1 d . U
C44 C 0.4176(16) 0.9894(6) 0.9006(5) 0.021(2) Uani 1 1 d . U
H44 H 0.4868 0.9751 0.8762 0.025 Uiso 1 1 calc R U
C45 C 0.4478(17) 0.9920(6) 0.9554(5) 0.022(2) Uani 1 1 d . U
H45 H 0.5386 0.9809 0.9676 0.027 Uiso 1 1 calc R U
C46 C 0.3482(16) 1.0102(6) 0.9916(6) 0.022(2) Uani 1 1 d . U
H46 H 0.3671 1.0078 1.0289 0.026 Uiso 1 1 calc R U
C47 C 0.2199(18) 1.0321(6) 0.9738(6) 0.023(2) Uani 1 1 d . U
H47 H 0.1529 1.0478 0.9985 0.028 Uiso 1 1 calc R U
C48 C 0.1900(18) 1.0307(6) 0.9183(6) 0.022(2) Uani 1 1 d . U
H48 H 0.1021 1.0459 0.9061 0.027 Uiso 1 1 calc R U
C49 C 0.1455(15) 1.0711(6) 0.7983(6) 0.022(2) Uani 1 1 d . U
C50 C 0.0214(17) 1.0745(6) 0.7685(6) 0.023(2) Uani 1 1 d . U
H50 H -0.0205 1.0371 0.7554 0.028 Uiso 1 1 calc R U
C51 C -0.0408(18) 1.1320(6) 0.7582(6) 0.026(2) Uani 1 1 d . U
H51 H -0.1248 1.1340 0.7379 0.031 Uiso 1 1 calc R U
C52 C 0.0217(18) 1.1879(7) 0.7780(6) 0.029(2) Uani 1 1 d . U
H52 H -0.0194 1.2275 0.7705 0.035 Uiso 1 1 calc R U
C53 C 0.1391(17) 1.1845(6) 0.8073(6) 0.028(2) Uani 1 1 d . U
H53 H 0.1784 1.2222 0.8208 0.033 Uiso 1 1 calc R U
C54 C 0.2074(18) 1.1264(6) 0.8190(6) 0.026(2) Uani 1 1 d . U
H54 H 0.2906 1.1250 0.8398 0.031 Uiso 1 1 calc R U
O1S O 0.2922(15) 0.6528(6) 0.8740(6) 0.062(4) Uani 1 1 d . .
C1S C 0.1820(19) 0.7007(8) 0.8783(9) 0.052(6) Uani 1 1 d . .
H1S1 H 0.2044 0.7316 0.9067 0.062 Uiso 1 1 calc R U
H1S2 H 0.1698 0.7232 0.8439 0.062 Uiso 1 1 calc R U
C2S C 0.056(2) 0.6647(8) 0.8919(8) 0.054(6) Uani 1 1 d . .
H2S1 H 0.0169 0.6427 0.8603 0.065 Uiso 1 1 calc R U
H2S2 H -0.0168 0.6914 0.9085 0.065 Uiso 1 1 calc R U
C3S C 0.125(2) 0.6157(9) 0.9351(8) 0.075(8) Uani 1 1 d . .
H3S1 H 0.1459 0.6365 0.9696 0.090 Uiso 1 1 calc R U
H3S2 H 0.0631 0.5791 0.9415 0.090 Uiso 1 1 calc R U
C4S C 0.249(2) 0.5981(10) 0.9078(9) 0.077(7) Uani 1 1 d . .
H4S1 H 0.2311 0.5608 0.8850 0.092 Uiso 1 1 calc R U
H4S2 H 0.3233 0.5875 0.9339 0.092 Uiso 1 1 calc R U
O1T O 0.5054(14) 0.8294(5) 0.4963(5) 0.049(3) Uani 1 1 d . .
C1T C 0.447(2) 0.8113(8) 0.4440(7) 0.044(5) Uani 1 1 d . .
H1T1 H 0.4922 0.7722 0.4310 0.052 Uiso 1 1 calc R U
H1T2 H 0.4636 0.8449 0.4173 0.052 Uiso 1 1 calc R U
C2T C 0.424(2) 0.7927(10) 0.5334(8) 0.062(6) Uani 1 1 d . .
H2T1 H 0.4180 0.8148 0.5682 0.075 Uiso 1 1 calc R U
H2T2 H 0.4701 0.7516 0.5394 0.075 Uiso 1 1 calc R U
C3T C 0.278(2) 0.7827(10) 0.5104(8) 0.060(6) Uani 1 1 d . .
H3T1 H 0.2486 0.7383 0.5138 0.072 Uiso 1 1 calc R U
H3T2 H 0.2086 0.8098 0.5287 0.072 Uiso 1 1 calc R U
C4T C 0.294(2) 0.8012(8) 0.4522(7) 0.042(5) Uani 1 1 d . .
H4T1 H 0.2586 0.7675 0.4284 0.050 Uiso 1 1 calc R U
H4T2 H 0.2408 0.8402 0.4445 0.050 Uiso 1 1 calc R U

loop_
_atom_site_aniso_label
_atom_site_aniso_U_11
_atom_site_aniso_U_22
_atom_site_aniso_U_33
_atom_site_aniso_U_23
_atom_site_aniso_U_13
_atom_site_aniso_U_12
Ru1 0.0172(6) 0.0141(5) 0.0077(5) 0.0004(5) 0.0016(6) 0.0014(5)
P1 0.018(2) 0.0154(19) 0.0061(18) 0.0028(15) -0.0032(17) 0.0024(15)
P2 0.015(2) 0.0159(17) 0.0096(18) 0.0017(17) 0.0031(17) 0.0019(14)
P3 0.014(2) 0.0240(19) 0.0053(18) 0.0015(15) -0.0008(16) -0.0038(16)
C1 0.024(5) 0.021(5) 0.014(4) -0.002(4) 0.002(4) 0.002(4)
C2 0.022(5) 0.021(4) 0.014(4) -0.004(4) 0.005(4) 0.004(4)
C3 0.025(5) 0.019(4) 0.016(4) -0.003(4) 0.002(4) 0.003(4)
C4 0.027(5) 0.022(4) 0.016(4) 0.002(4) -0.002(4) 0.004(4)
C5 0.027(5) 0.023(5) 0.016(4) 0.003(4) -0.001(4) 0.002(4)
C6 0.024(5) 0.024(5) 0.014(4) 0.002(4) 0.001(4) 0.003(4)
C7 0.027(5) 0.019(4) 0.009(4) 0.006(4) -0.001(4) -0.003(4)
C8 0.027(5) 0.021(4) 0.009(4) 0.003(4) -0.001(4) -0.002(4)
C9 0.027(5) 0.023(4) 0.011(5) 0.003(4) -0.004(4) -0.005(4)
C10 0.025(5) 0.026(4) 0.014(5) 0.004(4) -0.004(4) -0.006(4)
C11 0.024(5) 0.024(4) 0.012(4) 0.007(4) -0.004(4) -0.003(4)
C12 0.026(5) 0.019(4) 0.010(4) 0.006(4) 0.000(4) -0.002(4)
C13 0.023(9) 0.020(7) 0.008(7) 0.003(6) -0.007(8) 0.006(7)
C14 0.024(9) 0.021(7) 0.011(8) 0.003(6) 0.000(8) 0.000(7)
C15 0.020(6) 0.025(5) 0.018(5) -0.001(4) 0.005(4) 0.005(4)
C16 0.009(9) 0.032(8) 0.027(9) -0.002(7) -0.005(8) 0.009(7)
C17 0.027(10) 0.022(8) 0.006(8) 0.000(6) 0.004(7) 0.006(7)
C18 0.025(10) 0.039(9) 0.007(8) 0.000(7) -0.008(7) 0.015(7)
C19 0.019(4) 0.017(4) 0.017(4) 0.000(4) -0.001(4) 0.002(4)
C20 0.018(5) 0.022(4) 0.017(4) 0.001(4) -0.001(4) 0.003(4)
C21 0.017(4) 0.025(5) 0.020(4) 0.004(4) -0.003(4) 0.004(4)
C22 0.017(4) 0.022(4) 0.019(4) 0.002(4) -0.004(4) 0.003(4)
C23 0.019(5) 0.022(4) 0.018(4) 0.001(4) -0.001(4) 0.003(4)
C24 0.018(4) 0.018(4) 0.016(4) 0.001(4) 0.000(4) 0.000(4)
C25 0.020(5) 0.024(4) 0.017(5) -0.002(4) -0.001(4) 0.005(4)
C26 0.022(5) 0.027(4) 0.022(5) -0.006(4) -0.004(4) 0.004(4)
C27 0.026(5) 0.029(4) 0.026(5) -0.008(4) -0.002(4) 0.006(4)
C28 0.023(5) 0.027(4) 0.028(5) -0.005(4) -0.002(4) 0.005(4)
C29 0.024(5) 0.029(4) 0.025(5) -0.004(4) -0.004(4) 0.008(4)
C30 0.023(5) 0.029(4) 0.021(5) -0.003(4) -0.005(4) 0.005(4)
C31 0.022(5) 0.021(4) 0.007(4) -0.004(4) -0.003(4) -0.005(4)
C32 0.022(5) 0.023(4) 0.007(4) -0.004(4) -0.001(4) -0.006(4)
C33 0.024(5) 0.027(4) 0.008(4) -0.003(4) 0.000(4) -0.007(4)
C34 0.025(5) 0.026(4) 0.006(4) -0.002(4) -0.003(4) -0.008(4)
C35 0.024(5) 0.026(4) 0.008(4) -0.001(4) -0.004(4) -0.006(4)
C36 0.022(5) 0.022(4) 0.006(4) -0.004(4) -0.004(4) -0.006(4)
C37 0.018(5) 0.035(4) 0.010(4) -0.003(4) -0.002(4) -0.001(4)
C38 0.022(5) 0.036(4) 0.009(5) -0.006(4) -0.003(4) 0.000(4)
C39 0.021(5) 0.040(4) 0.009(5) -0.006(4) -0.005(4) 0.003(4)
C40 0.021(5) 0.043(5) 0.010(4) -0.004(4) -0.004(4) 0.001(4)
C41 0.018(5) 0.042(4) 0.011(5) 0.000(4) -0.002(4) -0.002(4)
C42 0.017(5) 0.038(4) 0.012(5) 0.000(4) -0.002(4) -0.002(4)
C43 0.027(5) 0.023(5) 0.013(4) 0.001(4) 0.004(4) -0.005(4)
C44 0.026(5) 0.023(5) 0.014(4) -0.003(4) 0.002(4) -0.006(4)
C45 0.027(5) 0.024(5) 0.015(4) 0.000(4) 0.000(4) -0.010(4)
C46 0.030(5) 0.022(5) 0.013(4) -0.001(4) 0.002(4) -0.010(4)
C47 0.032(5) 0.025(5) 0.013(4) -0.001(4) 0.005(4) -0.005(4)
C48 0.030(5) 0.024(5) 0.013(4) 0.001(4) 0.005(4) -0.002(4)
C49 0.024(5) 0.024(4) 0.019(5) 0.005(4) 0.017(4) 0.000(4)
C50 0.025(5) 0.026(4) 0.020(5) 0.009(4) 0.017(4) 0.001(4)
C51 0.027(5) 0.029(4) 0.022(5) 0.011(4) 0.017(4) 0.003(4)
C52 0.033(5) 0.028(4) 0.025(5) 0.010(4) 0.017(4) 0.003(4)
C53 0.032(5) 0.027(4) 0.024(5) 0.007(4) 0.018(4) 0.000(4)
C54 0.028(5) 0.027(4) 0.021(5) 0.004(4) 0.016(4) -0.001(4)
O1S 0.041(9) 0.063(8) 0.081(11) 0.013(8) 0.013(8) -0.006(7)
C1S 0.030(12) 0.041(10) 0.084(16) -0.014(11) -0.006(12) 0.006(9)
C2S 0.031(13) 0.032(10) 0.098(17) -0.003(10) -0.022(12) 0.006(9)
C3S 0.081(18) 0.070(14) 0.072(15) 0.032(11) 0.054(16) 0.028(13)
C4S 0.072(17) 0.090(15) 0.069(15) 0.043(14) 0.002(14) 0.054(15)
O1T 0.044(9) 0.060(7) 0.041(8) 0.013(6) 0.002(7) -0.022(7)
C1T 0.063(15) 0.025(9) 0.043(12) 0.003(8) -0.007(11) 0.001(9)
C2T 0.041(15) 0.103(16) 0.043(12) 0.015(12) 0.003(11) -0.020(12)
C3T 0.046(15) 0.082(14) 0.052(14) 0.002(11) 0.002(12) 0.002(12)
C4T 0.052(15) 0.046(10) 0.029(11) 0.003(9) -0.010(10) -0.015(10)

loop_
_atom_type_symbol
_atom_type_description
_atom_type_scat_dispersion_real
_atom_type_scat_dispersion_imag
_atom_type_scat_source
C C 0.0033 0.0016 'International Tables Vol C Tables 4.2.6.8 and 6.1.1.4'
H H 0.0000 0.0000 'International Tables Vol C Tables 4.2.6.8 and 6.1.1.4'
P P 0.1023 0.0942 'International Tables Vol C Tables 4.2.6.8 and 6.1.1.4'
Ru Ru -1.2594 0.8363 'International Tables Vol C Tables 4.2.6.8 and 6.1.1.4'
O O 0.0106 0.0060 'International Tables Vol C Tables 4.2.6.8 and 6.1.1.4'

loop_
_geom_angle_atom_site_label_1
_geom_angle_atom_site_label_2
_geom_angle_atom_site_label_3
_geom_angle
P2 Ru1 P1 154.45(14)
P2 Ru1 P3 99.76(12)
P1 Ru1 P3 102.55(13)
C7 P1 C13 98.1(7)
C7 P1 C1 100.3(6)
C13 P1 C1 100.3(6)
C7 P1 Ru1 116.0(4)
C13 P1 Ru1 118.5(4)
C1 P1 Ru1 119.9(5)
C31 P2 C19 97.2(6)
C31 P2 C25 102.5(7)
C19 P2 C25 100.3(6)
C31 P2 Ru1 123.2(4)
C19 P2 Ru1 115.6(5)
C25 P2 Ru1 114.4(5)
C43 P3 C49 99.3(6)
C43 P3 C37 100.7(7)
C49 P3 C37 103.1(6)
C43 P3 Ru1 116.7(4)
C49 P3 Ru1 119.6(5)
C37 P3 Ru1 114.6(4)
C2 C1 C6 118.9(14)
C2 C1 P1 117.8(12)
C6 C1 P1 123.3(12)
C1 C2 C3 122.4(15)
C4 C3 C2 117.4(15)
C3 C4 C5 120.5(14)
C6 C5 C4 119.9(15)
C5 C6 C1 120.8(15)
C12 C7 C8 117.6(14)
C12 C7 P1 126.1(11)
C8 C7 P1 116.3(12)
C9 C8 C7 119.5(14)
C10 C9 C8 119.5(13)
C11 C10 C9 119.8(14)
C12 C11 C10 119.3(14)
C11 C12 C7 124.0(13)
C18 C13 C14 118.5(12)
C18 C13 P1 117.7(10)
C14 C13 P1 123.7(10)
C15 C14 C13 119.7(13)
C14 C15 C16 120.2(14)
C17 C16 C15 120.8(14)
C16 C17 C18 117.6(13)
C13 C18 C17 123.1(13)
C24 C19 C20 118.8(14)
C24 C19 P2 120.1(12)
C20 C19 P2 121.1(11)
C19 C20 C21 121.3(13)
C22 C21 C20 118.6(14)
C23 C22 C21 119.2(14)
C22 C23 C24 121.4(13)
C19 C24 C23 120.7(14)
C26 C25 C30 118.4(13)
C26 C25 P2 122.5(12)
C30 C25 P2 118.9(10)
C27 C26 C25 119.0(15)
C28 C27 C26 123.5(15)
C27 C28 C29 117.3(14)
C28 C29 C30 121.2(15)
C25 C30 C29 120.2(13)
C36 C31 C32 117.4(13)
C36 C31 P2 119.7(11)
C32 C31 P2 122.8(10)
C33 C32 C31 120.1(14)
C32 C33 C34 120.8(15)
C35 C34 C33 119.8(13)
C36 C35 C34 120.1(14)
C35 C36 C31 121.8(15)
C42 C37 C38 118.4(14)
C42 C37 P3 123.6(11)
C38 C37 P3 118.0(11)
C39 C38 C37 121.7(14)
C38 C39 C40 121.2(15)
C39 C40 C41 118.6(15)
C42 C41 C40 121.0(14)
C41 C42 C37 119.0(14)
C48 C43 C44 117.4(13)
C48 C43 P3 120.4(12)
C44 C43 P3 121.9(11)
C45 C44 C43 120.4(14)
C46 C45 C44 120.9(15)
C45 C46 C47 119.9(14)
C46 C47 C48 119.1(15)
C43 C48 C47 121.9(16)
C50 C49 C54 120.3(13)
C50 C49 P3 121.1(11)
C54 C49 P3 118.6(11)
C51 C50 C49 120.5(14)
C50 C51 C52 119.7(15)
C53 C52 C51 119.7(14)
C52 C53 C54 122.7(15)
C49 C54 C53 117.0(15)
C1S O1S C4S 107.5(14)
C2S C1S O1S 103.9(13)
C1S C2S C3S 99.1(15)
C4S C3S C2S 100.9(15)
C3S C4S O1S 107.3(15)
C2T O1T C1T 103.0(13)
O1T C1T C4T 106.6(15)
O1T C2T C3T 109.1(16)
C4T C3T C2T 103.5(17)
C1T C4T C3T 105.4(16)

loop_
_geom_bond_atom_site_label_1
_geom_bond_atom_site_label_2
_geom_bond_distance
Ru1 P2 2.304(4)
Ru1 P1 2.310(4)
Ru1 P3 2.388(4)
P1 C7 1.859(15)
P1 C13 1.857(13)
P1 C1 1.868(15)
P2 C31 1.848(14)
P2 C19 1.847(15)
P2 C25 1.853(14)
P3 C43 1.837(14)
P3 C49 1.845(14)
P3 C37 1.851(16)
C1 C2 1.355(19)
C1 C6 1.38(2)
C2 C3 1.421(19)
C3 C4 1.39(2)
C4 C5 1.40(2)
C5 C6 1.382(19)
C7 C12 1.36(2)
C7 C8 1.415(19)
C8 C9 1.40(2)
C9 C10 1.39(2)
C10 C11 1.385(19)
C11 C12 1.345(19)
C13 C18 1.383(18)
C13 C14 1.400(17)
C14 C15 1.389(19)
C15 C16 1.40(2)
C16 C17 1.387(19)
C17 C18 1.389(19)
C19 C24 1.382(18)
C19 C20 1.38(2)
C20 C21 1.42(2)
C21 C22 1.42(2)
C22 C23 1.36(2)
C23 C24 1.41(2)
C25 C26 1.376(19)
C25 C30 1.38(2)
C26 C27 1.378(19)
C27 C28 1.36(2)
C28 C29 1.36(2)
C29 C30 1.396(19)
C31 C36 1.388(19)
C31 C32 1.42(2)
C32 C33 1.356(19)
C33 C34 1.386(19)
C34 C35 1.36(2)
C35 C36 1.361(19)
C37 C42 1.387(19)
C37 C38 1.40(2)
C38 C39 1.33(2)
C39 C40 1.37(2)
C40 C41 1.39(2)
C41 C42 1.38(2)
C43 C48 1.38(2)
C43 C44 1.42(2)
C44 C45 1.397(19)
C45 C46 1.37(2)
C46 C47 1.39(2)
C47 C48 1.42(2)
C49 C50 1.40(2)
C49 C54 1.416(19)
C50 C51 1.385(19)
C51 C52 1.42(2)
C52 C53 1.34(2)
C53 C54 1.43(2)
O1S C1S 1.47(2)
O1S C4S 1.50(2)
C1S C2S 1.47(2)
C2S C3S 1.64(3)
C3S C4S 1.42(3)
O1T C2T 1.44(2)
O1T C1T 1.47(2)
C1T C4T 1.50(3)
C2T C3T 1.53(3)
C3T C4T 1.51(2)

loop_
_geom_torsion_atom_site_label_1
_geom_torsion_atom_site_label_2
_geom_torsion_atom_site_label_3
_geom_torsion_atom_site_label_4
_geom_torsion
C7 P1 C1 C2 162.8(11)
C13 P1 C1 C2 -97.0(12)
Ru1 P1 C1 C2 34.6(13)
C7 P1 C1 C6 -19.5(13)
C13 P1 C1 C6 80.7(13)
Ru1 P1 C1 C6 -147.7(10)
C6 C1 C2 C3 -3(2)
P1 C1 C2 C3 174.6(10)
C1 C2 C3 C4 2(2)
C2 C3 C4 C5 0.1(19)
C3 C4 C5 C6 -2(2)
C4 C5 C6 C1 1(2)
C2 C1 C6 C5 2(2)
P1 C1 C6 C5 -176.1(10)
C13 P1 C7 C12 -6.8(13)
C1 P1 C7 C12 95.2(13)
Ru1 P1 C7 C12 -134.1(11)
C13 P1 C7 C8 173.6(10)
C1 P1 C7 C8 -84.4(11)
Ru1 P1 C7 C8 46.4(11)
C12 C7 C8 C9 -4(2)
P1 C7 C8 C9 175.3(10)
C7 C8 C9 C10 7(2)
C8 C9 C10 C11 -6(2)
C9 C10 C11 C12 3(2)
C10 C11 C12 C7 -1(2)
C8 C7 C12 C11 1(2)
P1 C7 C12 C11 -178.2(10)
C7 P1 C13 C18 -83.8(13)
C1 P1 C13 C18 174.2(13)
Ru1 P1 C13 C18 41.7(15)
C7 P1 C13 C14 101.1(15)
C1 P1 C13 C14 -0.9(16)
Ru1 P1 C13 C14 -133.3(13)
C18 C13 C14 C15 0(2)
P1 C13 C14 C15 175.3(12)
C13 C14 C15 C16 2(2)
C14 C15 C16 C17 -1(2)
C15 C16 C17 C18 -2(2)
C14 C13 C18 C17 -3(3)
P1 C13 C18 C17 -178.6(12)
C16 C17 C18 C13 4(2)
C31 P2 C19 C24 31.3(12)
C25 P2 C19 C24 -72.8(12)
Ru1 P2 C19 C24 163.6(9)
C31 P2 C19 C20 -150.3(11)
C25 P2 C19 C20 105.5(11)
Ru1 P2 C19 C20 -18.0(12)
C24 C19 C20 C21 -2.2(19)
P2 C19 C20 C21 179.4(9)
C19 C20 C21 C22 2.3(19)
C20 C21 C22 C23 -1.1(18)
C21 C22 C23 C24 0.0(19)
C20 C19 C24 C23 1.1(19)
P2 C19 C24 C23 179.4(9)
C22 C23 C24 C19 0(2)
C31 P2 C25 C26 -100.8(13)
C19 P2 C25 C26 -1.0(14)
Ru1 P2 C25 C26 123.4(12)
C31 P2 C25 C30 83.7(13)
C19 P2 C25 C30 -176.5(12)
Ru1 P2 C25 C30 -52.2(13)
C30 C25 C26 C27 2(2)
P2 C25 C26 C27 -173.4(11)
C25 C26 C27 C28 -7(2)
C26 C27 C28 C29 6(2)
C27 C28 C29 C30 -2(2)
C26 C25 C30 C29 2(2)
P2 C25 C30 C29 177.8(11)
C28 C29 C30 C25 -2(2)
C19 P2 C31 C36 62.2(12)
C25 P2 C31 C36 164.4(11)
Ru1 P2 C31 C36 -64.9(12)
C19 P2 C31 C32 -118.8(11)
C25 P2 C31 C32 -16.5(13)
Ru1 P2 C31 C32 114.1(10)
C36 C31 C32 C33 -1.3(19)
P2 C31 C32 C33 179.7(10)
C31 C32 C33 C34 0(2)
C32 C33 C34 C35 2(2)
C33 C34 C35 C36 -3(2)
C34 C35 C36 C31 1(2)
C32 C31 C36 C35 1(2)
P2 C31 C36 C35 180.0(10)
C43 P3 C37 C42 -100.2(12)
C49 P3 C37 C42 2.1(14)
Ru1 P3 C37 C42 133.7(11)
C43 P3 C37 C38 79.5(11)
C49 P3 C37 C38 -178.2(11)
Ru1 P3 C37 C38 -46.6(12)
C42 C37 C38 C39 1(2)
P3 C37 C38 C39 -178.9(11)
C37 C38 C39 C40 -1(2)
C38 C39 C40 C41 0(2)
C39 C40 C41 C42 2(2)
C40 C41 C42 C37 -3(2)
C38 C37 C42 C41 1(2)
P3 C37 C42 C41 -178.9(10)
C49 P3 C43 C48 48.6(12)
C37 P3 C43 C48 153.9(11)
Ru1 P3 C43 C48 -81.4(11)
C49 P3 C43 C44 -137.7(11)
C37 P3 C43 C44 -32.3(13)
Ru1 P3 C43 C44 92.4(12)
C48 C43 C44 C45 2.6(19)
P3 C43 C44 C45 -171.3(10)
C43 C44 C45 C46 2(2)
C44 C45 C46 C47 -6(2)
C45 C46 C47 C48 5(2)
C44 C43 C48 C47 -4(2)
P3 C43 C48 C47 170.1(10)
C46 C47 C48 C43 0(2)
C43 P3 C49 C50 -139.8(12)
C37 P3 C49 C50 116.8(12)
Ru1 P3 C49 C50 -11.7(14)
C43 P3 C49 C54 40.0(12)
C37 P3 C49 C54 -63.4(12)
Ru1 P3 C49 C54 168.0(9)
C54 C49 C50 C51 1(2)
P3 C49 C50 C51 -178.9(10)
C49 C50 C51 C52 0(2)
C50 C51 C52 C53 -1(2)
C51 C52 C53 C54 1(2)
C50 C49 C54 C53 -1(2)
P3 C49 C54 C53 179.1(10)
C52 C53 C54 C49 0(2)
C4S O1S C1S C2S -25(2)
O1S C1S C2S C3S 41.3(19)
C1S C2S C3S C4S -45(2)
C2S C3S C4S O1S 30(2)
C1S O1S C4S C3S -6(2)
C2T O1T C1T C4T 35.7(18)
C1T O1T C2T C3T -31(2)
O1T C2T C3T C4T 14(2)
O1T C1T C4T C3T -27.0(19)
C2T C3T C4T C1T 8(2)
